data_7017662
loop_
_publ_author_name
'Kobelt, Claudia'
'Burschka, Christian'
'Bertermann, R\"udiger'
'Fonseca Guerra, C.'
'Bickelhaupt, F. Matthias'
'Tacke, Reinhold'

_publ_section_title
;
 Synthesis and structural characterisation of neutral pentacoordinate
 silicon(iv) complexes with a tridentate dianionic N,N,S chelate ligand.
;
_journal_issue 7
_journal_name_full 'Dalton transactions (Cambridge, England : 2003)'
_journal_page_first 2148
_journal_page_last 2162
_journal_paper_doi 10.1039/c1dt11306b
_journal_volume 41
_journal_year 2012
_chemical_formula_moiety 'C18 H10 Cl F5 N2 S Si'
_chemical_formula_sum 'C18 H10 Cl F5 N2 S Si'
_chemical_formula_weight 444.88
_chemical_name_systematic
;
?
;
_space_group_IT_number 14
_symmetry_cell_setting monoclinic
_symmetry_space_group_name_Hall '-P 2ybc'
_symmetry_space_group_name_H-M 'P 1 21/c 1'
_atom_sites_solution_hydrogens geom
_atom_sites_solution_primary direct
_atom_sites_solution_secondary difmap
_audit_creation_method SHELXL-97
_cell_angle_alpha 90.00
_cell_angle_beta 98.831(15)
_cell_angle_gamma 90.00
_cell_formula_units_Z 4
_cell_length_a 7.7449(10)
_cell_length_b 15.308(2)
_cell_length_c 15.082(2)
_cell_measurement_reflns_used 5000
_cell_measurement_temperature 173(2)
_cell_measurement_theta_max 26.65
_cell_measurement_theta_min 5.85
_cell_volume 1766.9(4)
_computing_cell_refinement Stoe-IPDS
_computing_data_collection Stoe-IPDS
_computing_data_reduction Stoe-IPDS
_computing_molecular_graphics Ortep/Povray
_computing_publication_material Bruker-SHELXTL
_computing_structure_refinement 'SHELXL-97 (Sheldrick, 2008)'
_computing_structure_solution 'SHELXS-97 (Sheldrick, 2008)'
_diffrn_ambient_temperature 173(2)
_diffrn_measured_fraction_theta_full 0.993
_diffrn_measured_fraction_theta_max 0.993
_diffrn_measurement_device_type image_plate_Stoe-IPDS
_diffrn_measurement_method omega_scan
_diffrn_radiation_monochromator graphite
_diffrn_radiation_source 'fine-focus sealed tube'
_diffrn_radiation_type MoK\a
_diffrn_radiation_wavelength 0.71073
_diffrn_reflns_av_R_equivalents 0.0371
_diffrn_reflns_av_sigmaI/netI 0.0245
_diffrn_reflns_limit_h_max 10
_diffrn_reflns_limit_h_min -10
_diffrn_reflns_limit_k_max 20
_diffrn_reflns_limit_k_min -20
_diffrn_reflns_limit_l_max 20
_diffrn_reflns_limit_l_min -20
_diffrn_reflns_number 23304
_diffrn_reflns_theta_full 29.07
_diffrn_reflns_theta_max 29.07
_diffrn_reflns_theta_min 2.66
_exptl_absorpt_coefficient_mu 0.460
_exptl_absorpt_correction_T_max 0.8858
_exptl_absorpt_correction_T_min 0.8180
_exptl_absorpt_correction_type multi-scan
_exptl_absorpt_process_details
;
[c.f. r.h. blessing, acta cryst. (1995), a51, 33-38]
;
_exptl_crystal_colour colorless
_exptl_crystal_density_diffrn 1.672
_exptl_crystal_density_method 'not measured'
_exptl_crystal_description parallelepiped
_exptl_crystal_F_000 896
_exptl_crystal_size_max .6
_exptl_crystal_size_mid .4
_exptl_crystal_size_min .3
_refine_diff_density_max 0.420
_refine_diff_density_min -0.370
_refine_diff_density_rms 0.054
_refine_ls_extinction_method none
_refine_ls_goodness_of_fit_ref 1.078
_refine_ls_hydrogen_treatment constr
_refine_ls_matrix_type full
_refine_ls_number_parameters 253
_refine_ls_number_reflns 4706
_refine_ls_number_restraints 0
_refine_ls_restrained_S_all 1.078
_refine_ls_R_factor_all 0.0452
_refine_ls_R_factor_gt 0.0348
_refine_ls_shift/su_max 0.001
_refine_ls_shift/su_mean 0.000
_refine_ls_structure_factor_coef Fsqd
_refine_ls_weighting_details 'calc w=1/[\s^2^(Fo^2^)+(0.0522P)^2^+0.4979P] where P=(Fo^2^+2Fc^2^)/3'
_refine_ls_weighting_scheme calc
_refine_ls_wR_factor_gt 0.0912
_refine_ls_wR_factor_ref 0.0957
_reflns_number_gt 3784
_reflns_number_total 4706
_reflns_threshold_expression >2sigma(I)
_cod_data_source_file c1dt11306b.txt
_cod_data_source_block kob21abs
_cod_original_cell_volume 1767.0(4)
_cod_original_sg_symbol_H-M P21/c
_cod_database_code 7017662

loop_
_symmetry_equiv_pos_as_xyz
'x, y, z'
'-x, y+1/2, -z+1/2'
'-x, -y, -z'
'x, -y-1/2, z-1/2'

loop_
_atom_site_label
_atom_site_type_symbol
_atom_site_fract_x
_atom_site_fract_y
_atom_site_fract_z
_atom_site_U_iso_or_equiv
_atom_site_adp_type
_atom_site_occupancy
_atom_site_symmetry_multiplicity
_atom_site_calc_flag
_atom_site_refinement_flags
C1 C 0.90263(19) 0.10152(9) 0.80481(9) 0.0240(3) Uani 1 1 d .
C2 C 0.7840(2) 0.10762(10) 0.86463(10) 0.0267(3) Uani 1 1 d .
C3 C 0.8315(2) 0.11008(11) 0.95729(10) 0.0308(3) Uani 1 1 d .
C4 C 1.0066(2) 0.10473(10) 0.99323(10) 0.0310(3) Uani 1 1 d .
C5 C 1.1296(2) 0.09592(10) 0.93683(11) 0.0308(3) Uani 1 1 d .
C6 C 1.0767(2) 0.09497(10) 0.84442(10) 0.0265(3) Uani 1 1 d .
C7 C 0.7358(2) -0.09099(10) 0.62752(10) 0.0275(3) Uani 1 1 d .
C8 C 0.7187(2) -0.18039(11) 0.60958(11) 0.0346(4) Uani 1 1 d .
H7 H 0.8196 -0.2165 0.6159 0.041 Uiso 1 1 calc R
C9 C 0.5543(3) -0.21675(11) 0.58256(11) 0.0368(4) Uani 1 1 d .
H8 H 0.5426 -0.2776 0.5710 0.044 Uiso 1 1 calc R
C10 C 0.4075(2) -0.16348(11) 0.57259(11) 0.0335(3) Uani 1 1 d .
H9 H 0.2955 -0.1883 0.5539 0.040 Uiso 1 1 calc R
C11 C 0.4224(2) -0.07372(10) 0.58975(9) 0.0267(3) Uani 1 1 d .
H10 H 0.3210 -0.0379 0.5821 0.032 Uiso 1 1 calc R
C12 C 0.58664(19) -0.03696(9) 0.61812(9) 0.0230(3) Uani 1 1 d .
C13 C 0.46289(18) 0.10855(9) 0.62939(9) 0.0230(3) Uani 1 1 d .
H12A H 0.3798 0.0883 0.6688 0.028 Uiso 1 1 calc R
H12B H 0.4027 0.1076 0.5665 0.028 Uiso 1 1 calc R
C14 C 0.52396(18) 0.19917(9) 0.65502(9) 0.0230(3) Uani 1 1 d .
C15 C 0.4162(2) 0.27207(10) 0.65469(10) 0.0288(3) Uani 1 1 d .
H14 H 0.2937 0.2670 0.6361 0.035 Uiso 1 1 calc R
C16 C 0.4901(2) 0.35199(10) 0.68178(10) 0.0310(3) Uani 1 1 d .
H15 H 0.4189 0.4025 0.6820 0.037 Uiso 1 1 calc R
C17 C 0.6701(2) 0.35741(10) 0.70864(10) 0.0302(3) Uani 1 1 d .
H16 H 0.7232 0.4116 0.7277 0.036 Uiso 1 1 calc R
C18 C 0.7699(2) 0.28321(10) 0.70717(10) 0.0274(3) Uani 1 1 d .
H17 H 0.8926 0.2868 0.7253 0.033 Uiso 1 1 calc R
Si Si 0.82315(5) 0.09282(3) 0.67783(2) 0.02219(10) Uani 1 1 d .
Cl Cl 0.99827(5) 0.15676(3) 0.60441(3) 0.03432(11) Uani 1 1 d .
F1 F 0.61065(12) 0.10958(7) 0.83363(6) 0.0358(2) Uani 1 1 d .
F2 F 0.71054(16) 0.11602(8) 1.01158(7) 0.0458(3) Uani 1 1 d .
F3 F 1.05536(16) 0.10543(7) 1.08257(6) 0.0422(3) Uani 1 1 d .
F4 F 1.29881(14) 0.08737(8) 0.97181(7) 0.0435(3) Uani 1 1 d .
F5 F 1.20296(12) 0.08557(7) 0.79305(7) 0.0378(2) Uani 1 1 d .
N2 N 0.61509(15) 0.05188(8) 0.63916(8) 0.0224(2) Uani 1 1 d .
N1 N 0.69723(16) 0.20500(8) 0.68040(8) 0.0225(2) Uani 1 1 d .
S S 0.93709(5) -0.03912(3) 0.66021(3) 0.03745(12) Uani 1 1 d .

loop_
_atom_site_aniso_label
_atom_site_aniso_U_11
_atom_site_aniso_U_22
_atom_site_aniso_U_33
_atom_site_aniso_U_23
_atom_site_aniso_U_13
_atom_site_aniso_U_12
C1 0.0249(7) 0.0227(6) 0.0232(6) 0.0005(5) -0.0003(5) 0.0010(5)
C2 0.0267(7) 0.0271(7) 0.0255(7) 0.0002(5) 0.0012(5) 0.0048(6)
C3 0.0395(9) 0.0297(8) 0.0241(7) 0.0011(5) 0.0074(6) 0.0056(6)
C4 0.0445(9) 0.0234(7) 0.0221(6) 0.0015(5) -0.0044(6) -0.0019(6)
C5 0.0304(8) 0.0267(7) 0.0315(7) 0.0049(6) -0.0071(6) -0.0054(6)
C6 0.0247(7) 0.0262(7) 0.0279(7) 0.0012(5) 0.0015(5) -0.0020(6)
C7 0.0304(8) 0.0275(7) 0.0237(6) -0.0009(5) 0.0014(5) 0.0029(6)
C8 0.0431(9) 0.0271(8) 0.0328(8) -0.0017(6) 0.0035(7) 0.0054(7)
C9 0.0530(11) 0.0238(7) 0.0339(8) -0.0007(6) 0.0070(7) -0.0042(7)
C10 0.0405(9) 0.0303(8) 0.0303(7) -0.0011(6) 0.0068(6) -0.0108(7)
C11 0.0286(7) 0.0283(7) 0.0234(6) 0.0008(5) 0.0049(5) -0.0035(6)
C12 0.0268(7) 0.0228(6) 0.0192(6) 0.0003(5) 0.0031(5) -0.0014(5)
C13 0.0182(6) 0.0251(7) 0.0252(6) 0.0002(5) 0.0017(5) 0.0010(5)
C14 0.0216(6) 0.0269(7) 0.0201(6) 0.0013(5) 0.0023(5) 0.0010(5)
C15 0.0258(7) 0.0292(7) 0.0303(7) -0.0002(6) 0.0007(6) 0.0042(6)
C16 0.0366(8) 0.0263(7) 0.0291(7) -0.0011(5) 0.0024(6) 0.0053(6)
C17 0.0384(9) 0.0245(7) 0.0268(7) -0.0015(5) 0.0013(6) -0.0031(6)
C18 0.0273(7) 0.0281(7) 0.0259(6) 0.0004(5) 0.0008(5) -0.0043(6)
Si 0.01780(18) 0.0261(2) 0.02212(18) -0.00137(14) 0.00116(13) 0.00045(14)
Cl 0.02421(18) 0.0461(2) 0.03406(19) 0.00423(15) 0.00888(14) -0.00160(15)
F1 0.0242(5) 0.0553(6) 0.0282(4) 0.0031(4) 0.0055(4) 0.0082(4)
F2 0.0505(7) 0.0626(7) 0.0265(5) 0.0022(4) 0.0128(4) 0.0129(6)
F3 0.0581(7) 0.0418(6) 0.0225(4) 0.0008(4) -0.0073(4) -0.0036(5)
F4 0.0311(5) 0.0541(7) 0.0395(5) 0.0089(5) -0.0128(4) -0.0082(5)
F5 0.0223(4) 0.0550(6) 0.0357(5) 0.0037(4) 0.0027(4) 0.0003(4)
N2 0.0190(5) 0.0240(6) 0.0237(5) -0.0015(4) 0.0014(4) 0.0012(4)
N1 0.0211(5) 0.0250(6) 0.0210(5) 0.0007(4) 0.0018(4) -0.0001(5)
S 0.02442(19) 0.0347(2) 0.0503(2) -0.01260(17) -0.00325(17) 0.00830(16)

loop_
_atom_type_symbol
_atom_type_description
_atom_type_scat_dispersion_real
_atom_type_scat_dispersion_imag
_atom_type_scat_source
C C 0.0033 0.0016 'International Tables Vol C Tables 4.2.6.8 and 6.1.1.4'
H H 0.0000 0.0000 'International Tables Vol C Tables 4.2.6.8 and 6.1.1.4'
N N 0.0061 0.0033 'International Tables Vol C Tables 4.2.6.8 and 6.1.1.4'
F F 0.0171 0.0103 'International Tables Vol C Tables 4.2.6.8 and 6.1.1.4'
Si Si 0.0817 0.0704 'International Tables Vol C Tables 4.2.6.8 and 6.1.1.4'
S S 0.1246 0.1234 'International Tables Vol C Tables 4.2.6.8 and 6.1.1.4'
Cl Cl 0.1484 0.1585 'International Tables Vol C Tables 4.2.6.8 and 6.1.1.4'

loop_
_geom_angle_atom_site_label_1
_geom_angle_atom_site_label_2
_geom_angle_atom_site_label_3
_geom_angle
C2 C1 C6 114.87(13)
C2 C1 Si 120.65(11)
C6 C1 Si 124.26(12)
F1 C2 C1 119.90(12)
F1 C2 C3 116.22(14)
C1 C2 C3 123.86(14)
F2 C3 C4 120.02(14)
F2 C3 C2 121.02(15)
C4 C3 C2 118.95(15)
F3 C4 C5 120.41(15)
F3 C4 C3 120.01(16)
C5 C4 C3 119.54(14)
F4 C5 C4 119.53(14)
F4 C5 C6 120.83(16)
C4 C5 C6 119.64(14)
F5 C6 C5 116.73(13)
F5 C6 C1 120.16(13)
C5 C6 C1 123.10(15)
C8 C7 C12 120.21(15)
C8 C7 S 123.52(13)
C12 C7 S 116.25(11)
C9 C8 C7 120.24(16)
C10 C9 C8 119.59(15)
C9 C10 C11 120.93(16)
C12 C11 C10 119.82(15)
C11 C12 N2 124.23(13)
C11 C12 C7 119.20(14)
N2 C12 C7 116.56(13)
N2 C13 C14 107.93(11)
N1 C14 C15 121.38(14)
N1 C14 C13 113.46(12)
C15 C14 C13 125.16(13)
C16 C15 C14 119.08(14)
C15 C16 C17 119.21(15)
C18 C17 C16 119.05(14)
N1 C18 C17 121.65(14)
N2 Si C1 119.72(7)
N2 Si N1 83.42(5)
C1 Si N1 90.22(6)
N2 Si Cl 128.63(5)
C1 Si Cl 110.84(5)
N1 Si Cl 88.07(4)
N2 Si S 89.83(4)
C1 Si S 96.26(5)
N1 Si S 172.36(4)
Cl Si S 93.39(3)
C12 N2 C13 117.26(12)
C12 N2 Si 121.85(10)
C13 N2 Si 120.87(10)
C14 N1 C18 119.63(13)
C14 N1 Si 114.30(10)
C18 N1 Si 126.04(10)
C7 S Si 95.30(5)

loop_
_geom_bond_atom_site_label_1
_geom_bond_atom_site_label_2
_geom_bond_distance
C1 C2 1.386(2)
C1 C6 1.392(2)
C1 Si 1.9242(14)
C2 F1 1.3528(17)
C2 C3 1.390(2)
C3 F2 1.338(2)
C3 C4 1.384(2)
C4 F3 1.3424(17)
C4 C5 1.378(3)
C5 F4 1.3417(18)
C5 C6 1.391(2)
C6 F5 1.3453(19)
C7 C8 1.397(2)
C7 C12 1.410(2)
C7 S 1.7518(16)
C8 C9 1.392(3)
C9 C10 1.388(3)
C10 C11 1.400(2)
C11 C12 1.397(2)
C12 N2 1.4062(18)
C13 N2 1.4527(18)
C13 C14 1.497(2)
C14 N1 1.3407(18)
C14 C15 1.393(2)
C15 C16 1.386(2)
C16 C17 1.393(2)
C17 C18 1.376(2)
C18 N1 1.3577(19)
Si N2 1.7438(13)
Si N1 1.9781(13)
Si Cl 2.1178(6)
Si S 2.2362(6)

loop_
_geom_torsion_atom_site_label_1
_geom_torsion_atom_site_label_2
_geom_torsion_atom_site_label_3
_geom_torsion_atom_site_label_4
_geom_torsion
C6 C1 C2 F1 -176.49(13)
Si C1 C2 F1 -1.58(19)
C6 C1 C2 C3 2.0(2)
Si C1 C2 C3 176.95(12)
F1 C2 C3 F2 -1.4(2)
C1 C2 C3 F2 180.00(15)
F1 C2 C3 C4 177.45(14)
C1 C2 C3 C4 -1.1(2)
F2 C3 C4 F3 0.1(2)
C2 C3 C4 F3 -178.83(14)
F2 C3 C4 C5 178.00(15)
C2 C3 C4 C5 -0.9(2)
F3 C4 C5 F4 0.5(2)
C3 C4 C5 F4 -177.46(14)
F3 C4 C5 C6 179.74(14)
C3 C4 C5 C6 1.8(2)
F4 C5 C6 F5 -0.3(2)
C4 C5 C6 F5 -179.55(14)
F4 C5 C6 C1 178.44(14)
C4 C5 C6 C1 -0.8(2)
C2 C1 C6 F5 177.64(13)
Si C1 C6 F5 2.9(2)
C2 C1 C6 C5 -1.1(2)
Si C1 C6 C5 -175.76(12)
C12 C7 C8 C9 -0.2(2)
S C7 C8 C9 -179.02(13)
C7 C8 C9 C10 0.7(3)
C8 C9 C10 C11 -0.3(2)
C9 C10 C11 C12 -0.6(2)
C10 C11 C12 N2 -178.39(14)
C10 C11 C12 C7 1.1(2)
C8 C7 C12 C11 -0.7(2)
S C7 C12 C11 178.19(11)
C8 C7 C12 N2 178.81(14)
S C7 C12 N2 -2.27(17)
N2 C13 C14 N1 -0.53(16)
N2 C13 C14 C15 -179.77(13)
N1 C14 C15 C16 -0.4(2)
C13 C14 C15 C16 178.74(14)
C14 C15 C16 C17 0.0(2)
C15 C16 C17 C18 0.3(2)
C16 C17 C18 N1 -0.1(2)
C2 C1 Si N2 -24.18(14)
C6 C1 Si N2 150.23(12)
C2 C1 Si N1 58.37(12)
C6 C1 Si N1 -127.22(13)
C2 C1 Si Cl 146.38(11)
C6 C1 Si Cl -39.21(14)
C2 C1 Si S -117.56(12)
C6 C1 Si S 56.85(13)
C11 C12 N2 C13 -0.8(2)
C7 C12 N2 C13 179.68(12)
C11 C12 N2 Si 177.81(11)
C7 C12 N2 Si -1.70(17)
C14 C13 N2 C12 -179.89(11)
C14 C13 N2 Si 1.48(15)
C1 Si N2 C12 -93.50(12)
N1 Si N2 C12 -179.98(11)
Cl Si N2 C12 97.81(11)
S Si N2 C12 3.61(11)
C1 Si N2 C13 85.07(12)
N1 Si N2 C13 -1.41(11)
Cl Si N2 C13 -83.62(11)
S Si N2 C13 -177.82(10)
C15 C14 N1 C18 0.6(2)
C13 C14 N1 C18 -178.67(12)
C15 C14 N1 Si 178.83(11)
C13 C14 N1 Si -0.44(15)
C17 C18 N1 C14 -0.3(2)
C17 C18 N1 Si -178.32(11)
N2 Si N1 C14 1.01(10)
C1 Si N1 C14 -118.89(11)
Cl Si N1 C14 130.26(10)
S Si N1 C14 29.1(4)
N2 Si N1 C18 179.12(13)
C1 Si N1 C18 59.21(13)
Cl Si N1 C18 -51.64(12)
S Si N1 C18 -152.8(3)
C8 C7 S Si -177.19(13)
C12 C7 S Si 3.92(12)
N2 Si S C7 -3.73(7)
C1 Si S C7 116.16(7)
N1 Si S C7 -31.6(3)
Cl Si S C7 -132.43(5)
